data_7707121
loop_
_publ_author_name
'Heczko, Micha\/l'
'Reczy\'nski, Mateusz'
'N\"ather, Christian'
'Nowicka, Beata'

_publ_section_title
;
 Tuning of magnetic properties of the 2D CN-bridged
 Ni<sup>II</sup>-Nb<sup>IV</sup> framework by incorporation of guest
 cations of alkali and alkaline earth metals.
;
_journal_issue 22
_journal_name_full 'Dalton transactions (Cambridge, England : 2003)'
_journal_page_first 7537
_journal_page_last 7544
_journal_paper_doi 10.1039/d1dt00367d
_journal_volume 50
_journal_year 2021
_chemical_formula_sum 'C46 H116 N28 Na2 Nb2 Ni3 O22'
_chemical_formula_weight 1821.59
_space_group_crystal_system triclinic
_space_group_IT_number 2
_space_group_name_Hall '-P 1'
_space_group_name_H-M_alt 'P -1'
_atom_sites_solution_hydrogens mixed
_audit_creation_method SHELXL-2016/6
_audit_update_record
;
2021-03-26 deposited with the CCDC.	2021-04-15 downloaded from the CCDC.
;
_cell_angle_alpha 60.695(5)
_cell_angle_beta 84.540(5)
_cell_angle_gamma 84.295(6)
_cell_formula_units_Z 1
_cell_length_a 10.1568(7)
_cell_length_b 15.3486(10)
_cell_length_c 15.3374(9)
_cell_measurement_reflns_used 21966
_cell_measurement_temperature 170(2)
_cell_measurement_theta_max 26.004
_cell_measurement_theta_min 1.524
_cell_volume 2071.7(3)
_computing_cell_refinement 'X-Area (STOE, 2008)'
_computing_data_collection 'X-Area (STOE, 2008)'
_computing_data_reduction 'X-Area (STOE, 2008)'
_computing_structure_refinement 'SHELXL-2016/6 (Sheldrick, 2016)'
_computing_structure_solution 'SHELXT (Sheldrick, 2015)'
_diffrn_ambient_temperature 170(2)
_diffrn_measured_fraction_theta_full 0.999
_diffrn_measured_fraction_theta_max 0.993
_diffrn_measurement_device_type 'STOE IPDS-2'
_diffrn_measurement_method 'omega scans'
_diffrn_radiation_type MoK\a
_diffrn_radiation_wavelength 0.71073
_diffrn_reflns_av_R_equivalents 0.0626
_diffrn_reflns_av_unetI/netI 0.0567
_diffrn_reflns_Laue_measured_fraction_full 0.999
_diffrn_reflns_Laue_measured_fraction_max 0.993
_diffrn_reflns_limit_h_max 12
_diffrn_reflns_limit_h_min -12
_diffrn_reflns_limit_k_max 18
_diffrn_reflns_limit_k_min -18
_diffrn_reflns_limit_l_max 18
_diffrn_reflns_limit_l_min -18
_diffrn_reflns_number 21966
_diffrn_reflns_point_group_measured_fraction_full 0.999
_diffrn_reflns_point_group_measured_fraction_max 0.993
_diffrn_reflns_theta_full 25.242
_diffrn_reflns_theta_max 26.004
_diffrn_reflns_theta_min 1.524
_exptl_absorpt_coefficient_mu 1.027
_exptl_absorpt_correction_T_max 0.9282
_exptl_absorpt_correction_T_min 0.7697
_exptl_absorpt_correction_type numerical
_exptl_absorpt_process_details 'X-red and X-Shape(STOE, 2008)'
_exptl_crystal_colour yellow
_exptl_crystal_density_diffrn 1.460
_exptl_crystal_description block
_exptl_crystal_F_000 952
_exptl_crystal_size_max 0.11
_exptl_crystal_size_mid 0.10
_exptl_crystal_size_min 0.05
_refine_diff_density_max 2.088
_refine_diff_density_min -2.374
_refine_diff_density_rms 0.141
_refine_ls_extinction_coef 0.0048(9)
_refine_ls_extinction_expression Fc^*^=kFc[1+0.001xFc^2^\l^3^/sin(2\q)]^-1/4^
_refine_ls_extinction_method 'SHELXL-2016/6 (Sheldrick 2016)'
_refine_ls_goodness_of_fit_ref 1.038
_refine_ls_hydrogen_treatment mixed
_refine_ls_matrix_type full
_refine_ls_number_parameters 508
_refine_ls_number_reflns 8130
_refine_ls_number_restraints 28
_refine_ls_restrained_S_all 1.037
_refine_ls_R_factor_all 0.0848
_refine_ls_R_factor_gt 0.0665
_refine_ls_shift/su_max 0.003
_refine_ls_shift/su_mean 0.000
_refine_ls_structure_factor_coef Fsqd
_refine_ls_weighting_details 'w=1/[\s^2^(Fo^2^)+(0.0782P)^2^+8.4289P] where P=(Fo^2^+2Fc^2^)/3'
_refine_ls_weighting_scheme calc
_refine_ls_wR_factor_gt 0.1581
_refine_ls_wR_factor_ref 0.1792
_reflns_Friedel_coverage 0.000
_reflns_number_gt 6730
_reflns_number_total 8130
_reflns_threshold_expression 'I > 2\s(I)'
_cod_data_source_file d1dt00367d2.cif
_cod_data_source_block 2na
_cod_depositor_comments 'Adding full bibliography for 7707121--7707126.cif.'
_cod_original_cell_volume 2071.7(2)
_cod_database_code 7707121
_shelx_shelxl_version_number 2016/6
_shelx_space_group_comment
;
The symmetry employed for this shelxl refinement is uniquely defined
by the following loop, which should always be used as a source of
symmetry information in preference to the above space-group names.
They are only intended as comments.
;

loop_
_space_group_symop_operation_xyz
'x, y, z'
'-x, -y, -z'

loop_
_atom_site_label
_atom_site_type_symbol
_atom_site_fract_x
_atom_site_fract_y
_atom_site_fract_z
_atom_site_U_iso_or_equiv
_atom_site_adp_type
_atom_site_occupancy
_atom_site_site_symmetry_order
_atom_site_calc_flag
_atom_site_refinement_flags_posn
_atom_site_refinement_flags_adp
_atom_site_refinement_flags_occupancy
_atom_site_disorder_assembly
_atom_site_disorder_group
Nb1 Nb 0.22111(7) 0.66510(6) 0.67489(6) 0.03399(19) Uani 1 1 d . . . . .
N1 N 0.3688(9) 0.4477(7) 0.6964(6) 0.048(2) Uani 1 1 d . . . . .
C1 C 0.3233(11) 0.5234(7) 0.6882(7) 0.042(2) Uani 1 1 d . . . . .
N2 N 0.4029(9) 0.8683(6) 0.6035(6) 0.0425(18) Uani 1 1 d . . . . .
C2 C 0.3426(11) 0.7987(6) 0.6306(7) 0.040(2) Uani 1 1 d . . . . .
N3 N 0.3707(10) 0.7224(6) 0.4449(7) 0.052(2) Uani 1 1 d . . . . .
C3 C 0.3240(12) 0.7008(7) 0.5240(7) 0.045(2) Uani 1 1 d . . . . .
N4 N 0.0135(6) 0.5735(7) 0.5832(7) 0.0428(15) Uani 1 1 d . . . . .
C4 C 0.0752(7) 0.6064(7) 0.6183(7) 0.0384(16) Uani 1 1 d . . . . .
N5 N 0.0599(9) 0.7693(5) 0.8110(6) 0.053(2) Uani 1 1 d . . . . .
C5 C 0.1109(9) 0.7345(6) 0.7639(6) 0.044(2) Uani 1 1 d . . . . .
N6 N 0.0583(9) 0.8705(6) 0.4957(6) 0.052(2) Uani 1 1 d . . . . .
C6 C 0.1096(11) 0.7996(8) 0.5621(7) 0.046(2) Uani 1 1 d . . . . .
N7 N 0.4330(9) 0.5889(6) 0.8561(6) 0.0420(19) Uani 1 1 d . . . . .
C7 C 0.3649(10) 0.6186(7) 0.7925(7) 0.037(2) Uani 1 1 d . . . . .
N8 N 0.0958(9) 0.4639(7) 0.8838(6) 0.053(2) Uani 1 1 d . . . . .
C8 C 0.1289(10) 0.5345(6) 0.8141(6) 0.037(2) Uani 1 1 d . . . . .
Ni1 Ni 0.500000 1.000000 0.500000 0.0389(4) Uani 1 2 d S . P . .
N11 N 0.5747(8) 1.0138(6) 0.6139(5) 0.0437(17) Uani 1 1 d . . . . .
H11 H 0.638019 1.068373 0.582106 0.052 Uiso 1 1 calc R U . . .
C11 C 0.4596(11) 1.0488(7) 0.6592(8) 0.054(2) Uani 1 1 d . . . . .
H11A H 0.491348 1.077756 0.698036 0.065 Uiso 1 1 calc R U . . .
H11B H 0.405789 0.991793 0.705144 0.065 Uiso 1 1 calc R U . . .
C12 C 0.3769(14) 1.1268(9) 0.5764(9) 0.059(3) Uani 1 1 d . . . . .
H12A H 0.297537 1.148629 0.605185 0.071 Uiso 1 1 calc R U . . .
H12B H 0.428835 1.185880 0.533303 0.071 Uiso 1 1 calc R U . . .
N12 N 0.3363(7) 1.0836(5) 0.5165(6) 0.0458(17) Uani 1 1 d . . . . .
H12 H 0.265931 1.036300 0.556920 0.055 Uiso 1 1 calc R U . . .
C13 C 0.2806(11) 1.1587(7) 0.4218(9) 0.055(3) Uani 1 1 d . . . . .
H13A H 0.346554 1.208935 0.381934 0.066 Uiso 1 1 calc R U . . .
H13B H 0.201297 1.193833 0.435939 0.066 Uiso 1 1 calc R U . . .
C14 C 0.2424(11) 1.1120(7) 0.3615(8) 0.063(3) Uani 1 1 d . . . . .
H14A H 0.184115 1.161551 0.308935 0.075 Uiso 1 1 calc R U . . .
H14B H 0.189177 1.054177 0.406473 0.075 Uiso 1 1 calc R U . . .
C15 C 0.3542(13) 1.0761(9) 0.3113(8) 0.056(3) Uani 1 1 d . . . . .
H15A H 0.317406 1.061009 0.262988 0.068 Uiso 1 1 calc R U . . .
H15B H 0.416512 1.129767 0.273809 0.068 Uiso 1 1 calc R U . . .
Ni2 Ni 0.000000 0.500000 0.500000 0.0367(3) Uani 1 2 d S . P . .
N21 N 0.1470(9) 0.3981(6) 0.5824(6) 0.0431(19) Uani 1 1 d . . . . .
H21 H 0.183057 0.423671 0.623466 0.052 Uiso 1 1 calc R U . . .
C21 C 0.0737(15) 0.3049(8) 0.6538(9) 0.062(3) Uani 1 1 d . . . . .
H21A H 0.055990 0.268292 0.618416 0.075 Uiso 1 1 calc R U . . .
H21B H 0.129328 0.259947 0.710537 0.075 Uiso 1 1 calc R U . . .
C22 C -0.0549(14) 0.3342(8) 0.6926(8) 0.059(3) Uani 1 1 d . . . . .
H22A H -0.104029 0.273858 0.737152 0.071 Uiso 1 1 calc R U . . .
H22B H -0.037365 0.367061 0.731696 0.071 Uiso 1 1 calc R U . . .
N22 N -0.1322(9) 0.4016(7) 0.6092(6) 0.047(2) Uani 1 1 d . . . . .
H22 H -0.164429 0.360995 0.581630 0.057 Uiso 1 1 calc R U . . .
C23 C -0.2502(15) 0.4476(10) 0.6377(9) 0.064(3) Uani 1 1 d . . . . .
H23A H -0.222856 0.481108 0.673640 0.077 Uiso 1 1 calc R U . . .
H23B H -0.309548 0.394598 0.684026 0.077 Uiso 1 1 calc R U . . .
C24 C -0.3256(9) 0.5235(10) 0.5474(9) 0.058(3) Uani 1 1 d . . . . .
H24A H -0.411653 0.542147 0.571904 0.070 Uiso 1 1 calc R U . . .
H24B H -0.344731 0.490476 0.508885 0.070 Uiso 1 1 calc R U . . .
C25 C -0.2578(10) 0.6192(8) 0.4761(8) 0.049(3) Uani 1 1 d . . . . .
H25A H -0.323186 0.668766 0.430148 0.059 Uiso 1 1 calc R U . . .
H25B H -0.225254 0.647731 0.515109 0.059 Uiso 1 1 calc R U . . .
Ni3 Ni 0.500000 0.500000 1.000000 0.0375(4) Uani 1 2 d S . P . .
N31 N 0.4471(9) 0.6177(7) 1.0298(6) 0.059(2) Uani 1 1 d . . . . .
H31 H 0.397103 0.669510 0.971476 0.071 Uiso 1 1 calc R U . . .
C31 C 0.5703(12) 0.6613(8) 1.0257(8) 0.057(3) Uani 1 1 d . . . . .
H31A H 0.615259 0.620163 1.089133 0.068 Uiso 1 1 calc R U . . .
H31B H 0.551092 0.729651 1.016680 0.068 Uiso 1 1 calc R U . . .
C32 C 0.6607(14) 0.6653(9) 0.9372(9) 0.061(3) Uani 1 1 d . . . . .
H32A H 0.617146 0.708095 0.873370 0.073 Uiso 1 1 calc R U . . .
H32B H 0.745481 0.693876 0.933772 0.073 Uiso 1 1 calc R U . . .
N32 N 0.6851(9) 0.5635(7) 0.9531(6) 0.056(2) Uani 1 1 d . . . . .
H32 H 0.744318 0.526531 1.010377 0.068 Uiso 1 1 calc R U . . .
C33 C 0.7543(12) 0.5603(9) 0.8643(8) 0.061(3) Uani 1 1 d . . . . .
H33A H 0.842963 0.587007 0.851928 0.073 Uiso 1 1 calc R U . . .
H33B H 0.702940 0.602652 0.804311 0.073 Uiso 1 1 calc R U . . .
C34 C 0.7686(12) 0.4533(10) 0.8827(10) 0.071(3) Uani 1 1 d . . . . .
H34A H 0.807784 0.410837 0.948440 0.085 Uiso 1 1 calc R U . . .
H34B H 0.832992 0.450868 0.831167 0.085 Uiso 1 1 calc R U . . .
C35 C 0.6398(13) 0.4047(10) 0.8822(8) 0.060(3) Uani 1 1 d . . . . .
H35A H 0.591678 0.451201 0.821606 0.073 Uiso 1 1 calc R U . . .
H35B H 0.665047 0.342269 0.879168 0.073 Uiso 1 1 calc R U . . .
Na1 Na 0.8404(4) 0.0728(3) 0.8675(3) 0.0578(10) Uani 1 1 d D . . . .
O1 O 1.0665(9) 0.0403(6) 0.8228(6) 0.068(2) Uani 1 1 d . . . . .
H1A H 1.081413 0.029077 0.770994 0.102 Uiso 1 1 d DR U . . .
H1B H 1.113580 -0.010120 0.867657 0.102 Uiso 1 1 d DR U . . .
O2 O 0.6361(10) 0.1426(8) 0.8805(7) 0.094(4) Uani 1 1 d . . . . .
H2A H 0.574369 0.096582 0.906076 0.141 Uiso 1 1 d R U . . .
H2B H 0.607284 0.186138 0.819252 0.141 Uiso 1 1 d R U . . .
O3 O 0.9017(9) 0.1242(7) 0.9831(7) 0.073(2) Uani 1 1 d D . . . .
H3A H 0.982(3) 0.134(11) 0.992(10) 0.109 Uiso 1 1 d D U . . .
H3B H 0.854(7) 0.166(9) 1.000(10) 0.109 Uiso 1 1 d D U . . .
O4 O 0.8095(9) 0.1271(7) 0.7006(6) 0.069(2) Uani 1 1 d D . . . .
H4A H 0.732(4) 0.129(12) 0.679(6) 0.104 Uiso 1 1 d D U . . .
H4B H 0.866(7) 0.110(10) 0.664(6) 0.104 Uiso 1 1 d D U . . .
O5 O 0.7571(9) -0.0903(5) 0.9632(5) 0.064(2) Uani 1 1 d D . . . .
H5A H 0.726(12) -0.103(6) 1.023(4) 0.097 Uiso 1 1 d D U . . .
H5B H 0.817(8) -0.138(5) 0.972(7) 0.097 Uiso 1 1 d D U . . .
O6 O 0.4867(7) 0.9247(7) 0.9222(7) 0.0652(17) Uani 1 1 d G . . . .
H6A H 0.438178 0.979351 0.908790 0.098 Uiso 1 1 d G U . . .
H6B H 0.433815 0.886035 0.917648 0.098 Uiso 1 1 d G U . . .
O7 O 0.3058(9) 0.1024(6) 0.8489(5) 0.062(2) Uani 1 1 d G . . . .
H7A H 0.340876 0.159151 0.809228 0.093 Uiso 1 1 d R U . . .
H7B H 0.244278 0.099556 0.814791 0.093 Uiso 1 1 d R U . . .
O8 O 0.0890(8) 0.9928(5) 0.6677(5) 0.0555(17) Uani 1 1 d G . . . .
H8A H 0.059180 0.933333 0.695705 0.083 Uiso 1 1 d G U . . .
H8B H 0.047763 1.026310 0.612383 0.083 Uiso 1 1 d G U . . .
O9 O 0.0606(8) 0.2513(5) 1.0031(5) 0.0573(18) Uani 1 1 d G . . . .
H9A H 0.034757 0.260665 1.053784 0.086 Uiso 1 1 d G U . . .
H9B H 0.069988 0.311335 0.953097 0.086 Uiso 1 1 d G U . . .
O10 O 0.2991(10) 0.8177(7) 0.8957(8) 0.083(3) Uani 1 1 d G . . . .
H10A H 0.219944 0.813652 0.881236 0.125 Uiso 1 1 d G U . . .
H10B H 0.350408 0.819104 0.846356 0.125 Uiso 1 1 d G U . . .
O11 O 0.4713(8) 0.2603(5) 0.7288(4) 0.0505(19) Uani 1 1 d G . . . .
H11C H 0.462972 0.271768 0.668098 0.076 Uiso 1 1 d G U . . .
H11D H 0.450468 0.317727 0.726444 0.076 Uiso 1 1 d G U . . .

loop_
_atom_site_aniso_label
_atom_site_aniso_U_11
_atom_site_aniso_U_22
_atom_site_aniso_U_33
_atom_site_aniso_U_23
_atom_site_aniso_U_13
_atom_site_aniso_U_12
Nb1 0.0425(4) 0.0310(4) 0.0311(4) -0.0158(2) -0.0129(4) 0.0007(4)
N1 0.058(5) 0.052(5) 0.044(4) -0.031(4) -0.012(4) 0.006(4)
C1 0.051(6) 0.039(5) 0.044(5) -0.026(4) -0.014(4) 0.006(4)
N2 0.050(5) 0.037(3) 0.043(4) -0.021(3) -0.016(3) 0.005(3)
C2 0.061(6) 0.023(3) 0.039(4) -0.014(3) -0.018(4) -0.004(3)
N3 0.071(6) 0.045(5) 0.048(5) -0.028(4) -0.011(4) 0.000(4)
C3 0.068(7) 0.031(4) 0.038(5) -0.019(4) -0.012(5) 0.002(4)
N4 0.050(4) 0.043(4) 0.043(4) -0.026(3) -0.017(4) 0.003(4)
C4 0.044(4) 0.039(5) 0.032(4) -0.017(3) -0.012(4) 0.003(4)
N5 0.065(5) 0.041(4) 0.051(5) -0.023(4) -0.001(4) 0.004(3)
C5 0.063(5) 0.033(4) 0.037(5) -0.016(4) -0.015(4) 0.007(4)
N6 0.057(6) 0.041(4) 0.050(5) -0.015(4) -0.015(4) 0.001(4)
C6 0.060(6) 0.050(5) 0.039(5) -0.028(4) -0.013(4) -0.008(5)
N7 0.057(5) 0.034(4) 0.035(4) -0.016(3) -0.015(4) 0.005(3)
C7 0.038(5) 0.033(4) 0.037(4) -0.015(4) -0.010(4) 0.003(4)
N8 0.052(5) 0.052(5) 0.047(5) -0.017(4) -0.008(4) -0.002(4)
C8 0.041(5) 0.032(4) 0.027(4) -0.005(3) -0.007(3) -0.002(4)
Ni1 0.0452(11) 0.0359(9) 0.0383(9) -0.0184(7) -0.0099(8) -0.0037(8)
N11 0.053(5) 0.046(4) 0.041(4) -0.025(3) -0.015(3) -0.007(3)
C11 0.072(7) 0.046(5) 0.055(6) -0.031(5) 0.000(5) -0.010(5)
C12 0.078(8) 0.053(6) 0.062(6) -0.040(5) 0.006(6) -0.009(6)
N12 0.039(4) 0.036(4) 0.057(4) -0.019(3) -0.001(3) -0.004(3)
C13 0.036(5) 0.039(5) 0.079(7) -0.018(5) -0.016(5) 0.001(4)
C14 0.057(6) 0.045(5) 0.064(6) -0.003(5) -0.031(5) -0.006(5)
C15 0.064(8) 0.059(6) 0.045(5) -0.020(5) -0.025(5) -0.004(5)
Ni2 0.0429(7) 0.0373(9) 0.0350(8) -0.0199(5) -0.0122(8) -0.0016(8)
N21 0.050(5) 0.045(4) 0.043(4) -0.027(4) -0.013(4) -0.004(4)
C21 0.093(10) 0.039(5) 0.049(6) -0.015(5) -0.020(6) 0.004(6)
C22 0.086(9) 0.046(6) 0.039(5) -0.012(4) -0.014(5) -0.013(5)
N22 0.048(5) 0.054(5) 0.049(5) -0.031(4) -0.009(4) 0.001(4)
C23 0.080(9) 0.070(7) 0.057(6) -0.040(6) -0.008(6) -0.013(6)
C24 0.038(4) 0.086(8) 0.075(7) -0.058(6) 0.001(5) -0.013(5)
C25 0.041(6) 0.064(6) 0.065(6) -0.048(5) -0.024(5) 0.018(5)
Ni3 0.0435(11) 0.0383(9) 0.0327(8) -0.0175(7) -0.0124(7) 0.0006(8)
N31 0.068(6) 0.062(5) 0.053(5) -0.033(4) -0.021(4) 0.019(4)
C31 0.077(8) 0.048(5) 0.053(6) -0.029(5) -0.024(5) 0.004(5)
C32 0.070(8) 0.050(6) 0.065(7) -0.027(6) -0.031(6) 0.009(5)
N32 0.051(5) 0.063(5) 0.049(4) -0.022(4) -0.014(4) 0.001(4)
C33 0.054(7) 0.071(7) 0.043(5) -0.018(5) -0.006(5) 0.013(5)
C34 0.061(7) 0.100(9) 0.073(7) -0.058(7) -0.014(6) 0.004(6)
C35 0.065(7) 0.075(7) 0.050(6) -0.040(6) -0.019(5) 0.027(6)
Na1 0.064(3) 0.055(2) 0.051(2) -0.0227(18) -0.0144(19) 0.0018(19)
O1 0.074(5) 0.060(4) 0.061(4) -0.022(4) -0.023(4) 0.010(4)
O2 0.085(7) 0.115(8) 0.057(5) -0.028(5) -0.024(5) 0.044(6)
O3 0.075(6) 0.073(5) 0.069(5) -0.030(4) -0.019(5) -0.009(5)
O4 0.079(6) 0.080(5) 0.049(4) -0.030(4) -0.017(4) 0.006(5)
O5 0.083(5) 0.051(4) 0.061(4) -0.029(4) -0.003(4) -0.004(3)
O6 0.086(5) 0.060(5) 0.049(4) -0.026(3) -0.006(5) -0.002(5)
O7 0.076(6) 0.057(4) 0.052(4) -0.025(3) -0.008(4) -0.009(4)
O8 0.071(5) 0.039(3) 0.054(4) -0.018(3) -0.019(3) 0.001(3)
O9 0.075(5) 0.048(4) 0.050(4) -0.025(3) -0.010(4) 0.004(4)
O10 0.076(6) 0.067(5) 0.105(7) -0.037(5) -0.031(5) 0.005(5)
O11 0.077(6) 0.043(3) 0.035(3) -0.021(3) -0.009(3) 0.002(3)

loop_
_atom_type_symbol
_atom_type_description
_atom_type_scat_dispersion_real
_atom_type_scat_dispersion_imag
_atom_type_scat_source
C C 0.0033 0.0016 'International Tables Vol C Tables 4.2.6.8 and 6.1.1.4'
H H 0.0000 0.0000 'International Tables Vol C Tables 4.2.6.8 and 6.1.1.4'
N N 0.0061 0.0033 'International Tables Vol C Tables 4.2.6.8 and 6.1.1.4'
Na Na 0.0362 0.0249 'International Tables Vol C Tables 4.2.6.8 and 6.1.1.4'
Nb Nb -2.0727 0.6215 'International Tables Vol C Tables 4.2.6.8 and 6.1.1.4'
Ni Ni 0.3393 1.1124 'International Tables Vol C Tables 4.2.6.8 and 6.1.1.4'
O O 0.0106 0.0060 'International Tables Vol C Tables 4.2.6.8 and 6.1.1.4'

loop_
_geom_angle_atom_site_label_1
_geom_angle_atom_site_label_2
_geom_angle_atom_site_label_3
_geom_angle
_geom_angle_site_symmetry_1
_geom_angle_site_symmetry_3
_geom_angle_publ_flag
C7 Nb1 C6 141.7(3) . . ?
C7 Nb1 C1 75.3(3) . . ?
C6 Nb1 C1 138.1(3) . . ?
C7 Nb1 C4 143.0(3) . . ?
C6 Nb1 C4 74.4(3) . . ?
C1 Nb1 C4 76.3(3) . . ?
C7 Nb1 C5 81.3(3) . . ?
C6 Nb1 C5 75.4(3) . . ?
C1 Nb1 C5 143.5(3) . . ?
C4 Nb1 C5 109.5(3) . . ?
C7 Nb1 C3 111.9(4) . . ?
C6 Nb1 C3 74.2(4) . . ?
C1 Nb1 C3 72.1(3) . . ?
C4 Nb1 C3 80.8(4) . . ?
C5 Nb1 C3 143.7(3) . . ?
C7 Nb1 C2 72.9(3) . . ?
C6 Nb1 C2 73.0(4) . . ?
C1 Nb1 C2 119.3(4) . . ?
C4 Nb1 C2 143.0(3) . . ?
C5 Nb1 C2 78.5(4) . . ?
C3 Nb1 C2 74.0(4) . . ?
C7 Nb1 C8 75.1(3) . . ?
C6 Nb1 C8 125.5(3) . . ?
C1 Nb1 C8 72.6(4) . . ?
C4 Nb1 C8 74.1(3) . . ?
C5 Nb1 C8 74.7(3) . . ?
C3 Nb1 C8 140.5(3) . . ?
C2 Nb1 C8 140.7(3) . . ?
N1 C1 Nb1 175.9(10) . . ?
C2 N2 Ni1 157.7(7) . . ?
N2 C2 Nb1 176.8(8) . . ?
N3 C3 Nb1 176.4(9) . . ?
C4 N4 Ni2 151.0(6) . . ?
N4 C4 Nb1 171.6(7) . . ?
N5 C5 Nb1 177.1(8) . . ?
N6 C6 Nb1 174.0(9) . . ?
C7 N7 Ni3 158.5(8) . . ?
N7 C7 Nb1 175.0(9) . . ?
N8 C8 Nb1 172.6(8) . . ?
N12 Ni1 N12 180.0(3) 2_676 . ?
N12 Ni1 N11 95.1(3) 2_676 . ?
N12 Ni1 N11 84.9(3) . . ?
N12 Ni1 N11 84.9(3) 2_676 2_676 ?
N12 Ni1 N11 95.1(3) . 2_676 ?
N11 Ni1 N11 180.0 . 2_676 ?
N12 Ni1 N2 91.7(3) 2_676 . ?
N12 Ni1 N2 88.3(3) . . ?
N11 Ni1 N2 92.5(3) . . ?
N11 Ni1 N2 87.5(3) 2_676 . ?
N12 Ni1 N2 88.3(3) 2_676 2_676 ?
N12 Ni1 N2 91.7(3) . 2_676 ?
N11 Ni1 N2 87.5(3) . 2_676 ?
N11 Ni1 N2 92.5(3) 2_676 2_676 ?
N2 Ni1 N2 180.0(4) . 2_676 ?
C15 N11 C11 112.5(8) 2_676 . ?
C15 N11 Ni1 115.5(6) 2_676 . ?
C11 N11 Ni1 105.8(6) . . ?
C15 N11 H11 107.6 2_676 . ?
C11 N11 H11 107.6 . . ?
Ni1 N11 H11 107.6 . . ?
N11 C11 C12 108.7(8) . . ?
N11 C11 H11A 110.0 . . ?
C12 C11 H11A 110.0 . . ?
N11 C11 H11B 110.0 . . ?
C12 C11 H11B 110.0 . . ?
H11A C11 H11B 108.3 . . ?
N12 C12 C11 109.0(8) . . ?
N12 C12 H12A 109.9 . . ?
C11 C12 H12A 109.9 . . ?
N12 C12 H12B 109.9 . . ?
C11 C12 H12B 109.9 . . ?
H12A C12 H12B 108.3 . . ?
C13 N12 C12 113.2(8) . . ?
C13 N12 Ni1 114.1(7) . . ?
C12 N12 Ni1 106.4(7) . . ?
C13 N12 H12 107.6 . . ?
C12 N12 H12 107.6 . . ?
Ni1 N12 H12 107.6 . . ?
N12 C13 C14 111.7(8) . . ?
N12 C13 H13A 109.3 . . ?
C14 C13 H13A 109.3 . . ?
N12 C13 H13B 109.3 . . ?
C14 C13 H13B 109.3 . . ?
H13A C13 H13B 107.9 . . ?
C13 C14 C15 117.3(9) . . ?
C13 C14 H14A 108.0 . . ?
C15 C14 H14A 108.0 . . ?
C13 C14 H14B 108.0 . . ?
C15 C14 H14B 108.0 . . ?
H14A C14 H14B 107.2 . . ?
N11 C15 C14 110.6(9) 2_676 . ?
N11 C15 H15A 109.5 2_676 . ?
C14 C15 H15A 109.5 . . ?
N11 C15 H15B 109.5 2_676 . ?
C14 C15 H15B 109.5 . . ?
H15A C15 H15B 108.1 . . ?
N21 Ni2 N21 180.0 2_566 . ?
N21 Ni2 N4 88.4(3) 2_566 2_566 ?
N21 Ni2 N4 91.5(3) . 2_566 ?
N21 Ni2 N4 91.6(3) 2_566 . ?
N21 Ni2 N4 88.5(3) . . ?
N4 Ni2 N4 180.0 2_566 . ?
N21 Ni2 N22 85.7(3) 2_566 2_566 ?
N21 Ni2 N22 94.3(3) . 2_566 ?
N4 Ni2 N22 91.0(4) 2_566 2_566 ?
N4 Ni2 N22 89.0(4) . 2_566 ?
N21 Ni2 N22 94.2(3) 2_566 . ?
N21 Ni2 N22 85.8(3) . . ?
N4 Ni2 N22 89.0(4) 2_566 . ?
N4 Ni2 N22 91.0(4) . . ?
N22 Ni2 N22 180.0(4) 2_566 . ?
C25 N21 C21 114.3(9) 2_566 . ?
C25 N21 Ni2 115.2(6) 2_566 . ?
C21 N21 Ni2 104.0(7) . . ?
C25 N21 H21 107.7 2_566 . ?
C21 N21 H21 107.6 . . ?
Ni2 N21 H21 107.7 . . ?
C22 C21 N21 109.9(9) . . ?
C22 C21 H21A 109.7 . . ?
N21 C21 H21A 109.7 . . ?
C22 C21 H21B 109.7 . . ?
N21 C21 H21B 109.7 . . ?
H21A C21 H21B 108.2 . . ?
N22 C22 C21 108.8(10) . . ?
N22 C22 H22A 109.9 . . ?
C21 C22 H22A 109.9 . . ?
N22 C22 H22B 109.9 . . ?
C21 C22 H22B 109.9 . . ?
H22A C22 H22B 108.3 . . ?
C22 N22 C23 113.1(10) . . ?
C22 N22 Ni2 106.2(8) . . ?
C23 N22 Ni2 116.4(7) . . ?
C22 N22 H22 106.9 . . ?
C23 N22 H22 106.9 . . ?
Ni2 N22 H22 106.9 . . ?
N22 C23 C24 112.1(9) . . ?
N22 C23 H23A 109.2 . . ?
C24 C23 H23A 109.2 . . ?
N22 C23 H23B 109.2 . . ?
C24 C23 H23B 109.2 . . ?
H23A C23 H23B 107.9 . . ?
C23 C24 C25 116.7(8) . . ?
C23 C24 H24A 108.1 . . ?
C25 C24 H24A 108.1 . . ?
C23 C24 H24B 108.1 . . ?
C25 C24 H24B 108.1 . . ?
H24A C24 H24B 107.3 . . ?
N21 C25 C24 112.1(8) 2_566 . ?
N21 C25 H25A 109.2 2_566 . ?
C24 C25 H25A 109.2 . . ?
N21 C25 H25B 109.2 2_566 . ?
C24 C25 H25B 109.2 . . ?
H25A C25 H25B 107.9 . . ?
N31 Ni3 N31 180.0 . 2_667 ?
N31 Ni3 N7 89.2(3) . . ?
N31 Ni3 N7 90.8(3) 2_667 . ?
N31 Ni3 N7 90.8(3) . 2_667 ?
N31 Ni3 N7 89.2(3) 2_667 2_667 ?
N7 Ni3 N7 180.0 . 2_667 ?
N31 Ni3 N32 95.4(4) . 2_667 ?
N31 Ni3 N32 84.6(4) 2_667 2_667 ?
N7 Ni3 N32 89.3(3) . 2_667 ?
N7 Ni3 N32 90.7(3) 2_667 2_667 ?
N31 Ni3 N32 84.6(4) . . ?
N31 Ni3 N32 95.4(4) 2_667 . ?
N7 Ni3 N32 90.7(3) . . ?
N7 Ni3 N32 89.3(3) 2_667 . ?
N32 Ni3 N32 180.0 2_667 . ?
C35 N31 C31 115.4(9) 2_667 . ?
C35 N31 Ni3 116.3(8) 2_667 . ?
C31 N31 Ni3 106.2(6) . . ?
C35 N31 H31 106.0 2_667 . ?
C31 N31 H31 106.0 . . ?
Ni3 N31 H31 106.0 . . ?
N31 C31 C32 109.0(9) . . ?
N31 C31 H31A 109.9 . . ?
C32 C31 H31A 109.9 . . ?
N31 C31 H31B 109.9 . . ?
C32 C31 H31B 109.9 . . ?
H31A C31 H31B 108.3 . . ?
N32 C32 C31 107.9(10) . . ?
N32 C32 H32A 110.1 . . ?
C31 C32 H32A 110.1 . . ?
N32 C32 H32B 110.1 . . ?
C31 C32 H32B 110.1 . . ?
H32A C32 H32B 108.4 . . ?
C32 N32 C33 112.4(9) . . ?
C32 N32 Ni3 105.3(7) . . ?
C33 N32 Ni3 116.2(8) . . ?
C32 N32 H32 107.5 . . ?
C33 N32 H32 107.5 . . ?
Ni3 N32 H32 107.5 . . ?
N32 C33 C34 109.9(10) . . ?
N32 C33 H33A 109.7 . . ?
C34 C33 H33A 109.7 . . ?
N32 C33 H33B 109.7 . . ?
C34 C33 H33B 109.7 . . ?
H33A C33 H33B 108.2 . . ?
C33 C34 C35 117.5(10) . . ?
C33 C34 H34A 107.9 . . ?
C35 C34 H34A 107.9 . . ?
C33 C34 H34B 107.9 . . ?
C35 C34 H34B 107.9 . . ?
H34A C34 H34B 107.2 . . ?
N31 C35 C34 112.0(9) 2_667 . ?
N31 C35 H35A 109.2 2_667 . ?
C34 C35 H35A 109.2 . . ?
N31 C35 H35B 109.2 2_667 . ?
C34 C35 H35B 109.2 . . ?
H35A C35 H35B 107.9 . . ?
O2 Na1 O4 89.3(3) . . ?
O2 Na1 O5 89.9(4) . . ?
O4 Na1 O5 107.6(3) . . ?
O2 Na1 O1 166.0(4) . . ?
O4 Na1 O1 83.5(3) . . ?
O5 Na1 O1 103.7(3) . . ?
O2 Na1 O3 85.0(4) . . ?
O4 Na1 O3 144.0(4) . . ?
O5 Na1 O3 108.0(3) . . ?
O1 Na1 O3 93.8(3) . . ?
Na1 O1 H1A 117.9 . . ?
Na1 O1 H1B 119.0 . . ?
H1A O1 H1B 100.6 . . ?
Na1 O2 H2A 111.3 . . ?
Na1 O2 H2B 110.5 . . ?
H2A O2 H2B 102.7 . . ?
Na1 O3 H3A 126(4) . . ?
Na1 O3 H3B 126(4) . . ?
H3A O3 H3B 101(5) . . ?
Na1 O4 H4A 122(5) . . ?
Na1 O4 H4B 122(5) . . ?
H4A O4 H4B 104(5) . . ?
Na1 O5 H5A 113(6) . . ?
Na1 O5 H5B 113(6) . . ?
H5A O5 H5B 106(5) . . ?
H6A O6 H6B 104.5 . . ?
H7A O7 H7B 104.5 . . ?
H8A O8 H8B 104.5 . . ?
H9A O9 H9B 104.4 . . ?
H10A O10 H10B 104.5 . . ?
H11C O11 H11D 104.5 . . ?

loop_
_geom_bond_atom_site_label_1
_geom_bond_atom_site_label_2
_geom_bond_distance
_geom_bond_site_symmetry_2
_geom_bond_publ_flag
Nb1 C7 2.220(9) . ?
Nb1 C6 2.225(10) . ?
Nb1 C1 2.237(9) . ?
Nb1 C4 2.244(7) . ?
Nb1 C5 2.269(8) . ?
Nb1 C3 2.271(11) . ?
Nb1 C2 2.274(10) . ?
Nb1 C8 2.293(9) . ?
N1 C1 1.158(12) . ?
N2 C2 1.155(13) . ?
N2 Ni1 2.130(9) . ?
N3 C3 1.156(13) . ?
N4 C4 1.153(9) . ?
N4 Ni2 2.097(6) . ?
N5 C5 1.152(11) . ?
N6 C6 1.182(13) . ?
N7 C7 1.126(11) . ?
N7 Ni3 2.086(7) . ?
N8 C8 1.141(12) . ?
Ni1 N12 2.071(7) 2_676 ?
Ni1 N12 2.071(7) . ?
Ni1 N11 2.078(7) . ?
Ni1 N11 2.078(7) 2_676 ?
N11 C15 1.468(12) 2_676 ?
N11 C11 1.491(13) . ?
N11 H11 1.0000 . ?
C11 C12 1.505(16) . ?
C11 H11A 0.9900 . ?
C11 H11B 0.9900 . ?
C12 N12 1.476(13) . ?
C12 H12A 0.9900 . ?
C12 H12B 0.9900 . ?
N12 C13 1.465(12) . ?
N12 H12 1.0000 . ?
C13 C14 1.515(16) . ?
C13 H13A 0.9900 . ?
C13 H13B 0.9900 . ?
C14 C15 1.520(17) . ?
C14 H14A 0.9900 . ?
C14 H14B 0.9900 . ?
C15 H15A 0.9900 . ?
C15 H15B 0.9900 . ?
Ni2 N21 2.057(8) 2_566 ?
Ni2 N21 2.057(8) . ?
Ni2 N22 2.095(10) 2_566 ?
Ni2 N22 2.095(10) . ?
N21 C25 1.458(13) 2_566 ?
N21 C21 1.524(15) . ?
N21 H21 1.0000 . ?
C21 C22 1.503(15) . ?
C21 H21A 0.9900 . ?
C21 H21B 0.9900 . ?
C22 N22 1.434(14) . ?
C22 H22A 0.9900 . ?
C22 H22B 0.9900 . ?
N22 C23 1.470(16) . ?
N22 H22 1.0000 . ?
C23 C24 1.519(17) . ?
C23 H23A 0.9900 . ?
C23 H23B 0.9900 . ?
C24 C25 1.520(17) . ?
C24 H24A 0.9900 . ?
C24 H24B 0.9900 . ?
C25 H25A 0.9900 . ?
C25 H25B 0.9900 . ?
Ni3 N31 2.082(9) . ?
Ni3 N31 2.082(9) 2_667 ?
Ni3 N32 2.103(9) 2_667 ?
Ni3 N32 2.103(9) . ?
N31 C35 1.448(15) 2_667 ?
N31 C31 1.458(15) . ?
N31 H31 1.0000 . ?
C31 C32 1.544(18) . ?
C31 H31A 0.9900 . ?
C31 H31B 0.9900 . ?
C32 N32 1.457(14) . ?
C32 H32A 0.9900 . ?
C32 H32B 0.9900 . ?
N32 C33 1.493(14) . ?
N32 H32 1.0000 . ?
C33 C34 1.518(18) . ?
C33 H33A 0.9900 . ?
C33 H33B 0.9900 . ?
C34 C35 1.571(19) . ?
C34 H34A 0.9900 . ?
C34 H34B 0.9900 . ?
C35 H35A 0.9900 . ?
C35 H35B 0.9900 . ?
Na1 O2 2.276(10) . ?
Na1 O4 2.315(8) . ?
Na1 O5 2.394(9) . ?
Na1 O1 2.408(10) . ?
Na1 O3 2.414(9) . ?
O1 H1A 0.8892 . ?
O1 H1B 0.8767 . ?
O2 H2A 0.9037 . ?
O2 H2B 0.9023 . ?
O3 H3A 0.88(2) . ?
O3 H3B 0.89(2) . ?
O4 H4A 0.87(2) . ?
O4 H4B 0.87(2) . ?
O5 H5A 0.88(2) . ?
O5 H5B 0.87(2) . ?
O6 H6A 0.8701 . ?
O6 H6B 0.8701 . ?
O7 H7A 0.8700 . ?
O7 H7B 0.8699 . ?
O8 H8A 0.8700 . ?
O8 H8B 0.8701 . ?
O9 H9A 0.8701 . ?
O9 H9B 0.8702 . ?
O10 H10A 0.8700 . ?
O10 H10B 0.8700 . ?
O11 H11C 0.8703 . ?
O11 H11D 0.8698 . ?

loop_
_geom_hbond_atom_site_label_D
_geom_hbond_atom_site_label_H
_geom_hbond_atom_site_label_A
_geom_hbond_distance_DH
_geom_hbond_distance_HA
_geom_hbond_distance_DA
_geom_hbond_angle_DHA
_geom_hbond_site_symmetry_A
N12 H12 O8 1.00 2.26 3.170(11) 150.7 .
C13 H13A N2 0.99 2.68 3.211(14) 114.0 2_676
N21 H21 N1 1.00 2.43 3.333(12) 150.3 .
C25 H25B N4 0.99 2.65 3.183(12) 113.7 .
N31 H31 O10 1.00 2.17 3.066(12) 148.7 .
C31 H31B O6 0.99 2.65 3.588(14) 157.8 .
C32 H32B O9 0.99 2.65 3.584(17) 157.8 2_667
N32 H32 N8 1.00 2.47 3.351(12) 147.4 2_667
O1 H1A O8 0.89 1.91 2.794(11) 170.8 1_645
O1 H1B O3 0.88 2.10 2.829(12) 140.6 2_757
O2 H2B O11 0.90 1.91 2.739(10) 152.7 .
O3 H3A O9 0.88(2) 2.13(8) 2.795(12) 132(8) 1_655
O3 H3B O10 0.89(2) 2.21(9) 2.992(15) 146(14) 2_667
O4 H4A N3 0.87(2) 2.37(13) 2.925(12) 122(12) 2_666
O4 H4B N6 0.87(2) 2.38(5) 3.163(12) 149(8) 2_666
O5 H5A O7 0.88(2) 1.96(4) 2.810(11) 163(11) 2_657
O5 H5B O9 0.87(2) 1.93(2) 2.797(10) 176(8) 2_657
O7 H7A O11 0.87 1.98 2.817(11) 162.1 .
O7 H7B O1 0.87 2.07 2.828(12) 145.4 1_455

loop_
_geom_torsion_atom_site_label_1
_geom_torsion_atom_site_label_2
_geom_torsion_atom_site_label_3
_geom_torsion_atom_site_label_4
_geom_torsion
_geom_torsion_site_symmetry_1
_geom_torsion_site_symmetry_2
_geom_torsion_site_symmetry_3
_geom_torsion_site_symmetry_4
_geom_torsion_publ_flag
C15 N11 C11 C12 -168.3(9) 2_676 . . . ?
Ni1 N11 C11 C12 -41.3(9) . . . . ?
N11 C11 C12 N12 56.8(11) . . . . ?
C11 C12 N12 C13 -167.4(9) . . . . ?
C11 C12 N12 Ni1 -41.3(10) . . . . ?
C12 N12 C13 C14 179.0(9) . . . . ?
Ni1 N12 C13 C14 57.0(10) . . . . ?
N12 C13 C14 C15 -73.1(12) . . . . ?
C13 C14 C15 N11 71.4(12) . . . 2_676 ?
C25 N21 C21 C22 -167.3(8) 2_566 . . . ?
Ni2 N21 C21 C22 -40.8(9) . . . . ?
N21 C21 C22 N22 57.6(10) . . . . ?
C21 C22 N22 C23 -170.6(9) . . . . ?
C21 C22 N22 Ni2 -41.7(9) . . . . ?
C22 N22 C23 C24 176.4(10) . . . . ?
Ni2 N22 C23 C24 52.9(12) . . . . ?
N22 C23 C24 C25 -68.4(12) . . . . ?
C23 C24 C25 N21 72.0(11) . . . 2_566 ?
C35 N31 C31 C32 171.2(8) 2_667 . . . ?
Ni3 N31 C31 C32 40.7(9) . . . . ?
N31 C31 C32 N32 -59.0(11) . . . . ?
C31 C32 N32 C33 171.2(9) . . . . ?
C31 C32 N32 Ni3 43.7(10) . . . . ?
C32 N32 C33 C34 -176.2(10) . . . . ?
Ni3 N32 C33 C34 -54.8(10) . . . . ?
N32 C33 C34 C35 71.5(13) . . . . ?
C33 C34 C35 N31 -72.0(13) . . . 2_667 ?
